data_4107130
loop_
_publ_author_name
'Hayato Tsurugi'
'Teruhiko Saito'
'Hiromasa Tanahashi'
'John Arnold'
'Kazushi Mashima'

_publ_section_title
;
 Carbon Radical Generation by d0 Tantalum Complexes with \a-Diimine
 Ligands through Ligand-Centered Redox Processes
;
_journal_name_full 'Journal of the American Chemical Society'
_journal_page_first 18673
_journal_page_last 18683
_journal_paper_doi 10.1021/ja204665s
_journal_volume 133
_journal_year 2011
_chemical_formula_sum 'C26 H36 Cl3 N2 Ta'
_chemical_formula_weight 663.87
_chemical_name_common 2b
_chemical_name_systematic
; 
 ? 
;
_space_group_IT_number 62
_symmetry_cell_setting orthorhombic
_symmetry_Int_Tables_number 62
_symmetry_space_group_name_Hall '-P 2ac 2n'
_symmetry_space_group_name_H-M 'P n m a'
_atom_sites_solution_hydrogens geom
_atom_sites_solution_primary direct
_atom_sites_solution_secondary difmap
_audit_creation_method SHELXL-97
_cell_angle_alpha 90.00
_cell_angle_beta 90.00
_cell_angle_gamma 90.00
_cell_formula_units_Z 4
_cell_length_a 12.4432(7)
_cell_length_b 21.6411(12)
_cell_length_c 10.2993(6)
_cell_measurement_reflns_used 5220
_cell_measurement_temperature 113(2)
_cell_measurement_theta_max 27.47
_cell_measurement_theta_min 3.18
_cell_volume 2773.4(3)
_computing_cell_refinement CrystalClear
_computing_data_collection 'CrystalClear (Rigaku, 2007)'
_computing_data_reduction CrystalClear
_computing_molecular_graphics 'CrystalStructure 4.0'
_computing_publication_material 'CrystalStructure 4.0 (Rigaku, 2010)'
_computing_structure_refinement 'SHELXL-97 (Sheldrick, 1997)'
_computing_structure_solution 'SHELXS-97 (Sheldrick, 1990)'
_diffrn_ambient_temperature 113(2)
_diffrn_detector_area_resol_mean 7.314
_diffrn_measured_fraction_theta_full 0.996
_diffrn_measured_fraction_theta_max 0.996
_diffrn_measurement_device_type 'Rigaku Mercury70'
_diffrn_measurement_method \w
_diffrn_radiation_monochromator graphite
_diffrn_radiation_source 'fine-focus sealed tube'
_diffrn_radiation_type MoK\a
_diffrn_radiation_wavelength 0.71075
_diffrn_reflns_av_R_equivalents 0.0747
_diffrn_reflns_av_sigmaI/netI 0.0448
_diffrn_reflns_limit_h_max 16
_diffrn_reflns_limit_h_min -15
_diffrn_reflns_limit_k_max 27
_diffrn_reflns_limit_k_min -27
_diffrn_reflns_limit_l_max 13
_diffrn_reflns_limit_l_min -13
_diffrn_reflns_number 25591
_diffrn_reflns_theta_full 27.48
_diffrn_reflns_theta_max 27.48
_diffrn_reflns_theta_min 3.18
_exptl_absorpt_coefficient_mu 4.268
_exptl_absorpt_correction_T_max 0.5669
_exptl_absorpt_correction_T_min 0.1772
_exptl_absorpt_correction_type multi-scan
_exptl_absorpt_process_details 'REQAB (Rigaku, 1998)'
_exptl_crystal_colour yellow
_exptl_crystal_density_diffrn 1.590
_exptl_crystal_description block
_exptl_crystal_F_000 1320
_exptl_crystal_size_max 0.62
_exptl_crystal_size_mid 0.31
_exptl_crystal_size_min 0.15
_refine_diff_density_max 10.678
_refine_diff_density_min -1.646
_refine_diff_density_rms 0.237
_refine_ls_extinction_method none
_refine_ls_goodness_of_fit_ref 1.072
_refine_ls_hydrogen_treatment mixed
_refine_ls_matrix_type full
_refine_ls_number_parameters 148
_refine_ls_number_reflns 3243
_refine_ls_number_restraints 0
_refine_ls_restrained_S_all 1.072
_refine_ls_R_factor_all 0.0684
_refine_ls_R_factor_gt 0.0573
_refine_ls_shift/su_max 0.000
_refine_ls_shift/su_mean 0.000
_refine_ls_structure_factor_coef Fsqd
_refine_ls_weighting_details 'calc w=1/[\s^2^(Fo^2^)+(0.0817P)^2^+22.0553P] where P=(Fo^2^+2Fc^2^)/3'
_refine_ls_weighting_scheme calc
_refine_ls_wR_factor_gt 0.1428
_refine_ls_wR_factor_ref 0.1495
_reflns_number_gt 2748
_reflns_number_total 3243
_reflns_threshold_expression >2sigma(I)
_cod_data_source_file ja204665s_si_002_1.cif
_cod_data_source_block 2b
_cod_database_code 4107130

loop_
_symmetry_equiv_pos_as_xyz
'x, y, z'
'-x+1/2, y+1/2, z+1/2'
'x, -y+1/2, z'
'-x+1/2, -y, z+1/2'
'-x, -y, -z'
'x-1/2, -y-1/2, -z-1/2'
'-x, y-1/2, -z'
'x-1/2, y, -z-1/2'

loop_
_atom_site_label
_atom_site_type_symbol
_atom_site_fract_x
_atom_site_fract_y
_atom_site_fract_z
_atom_site_U_iso_or_equiv
_atom_site_adp_type
_atom_site_occupancy
_atom_site_symmetry_multiplicity
_atom_site_calc_flag
_atom_site_refinement_flags
Ta1 Ta 0.52886(3) 0.7500 0.14325(4) 0.01769(16) Uani 1 2 d S
Cl1 Cl 0.63962(16) 0.67725(9) 0.0336(2) 0.0318(4) Uani 1 1 d .
Cl2 Cl 0.5913(2) 0.7500 0.3515(2) 0.0278(5) Uani 1 2 d S
N1 N 0.4150(5) 0.6874(3) 0.1250(6) 0.0196(12) Uani 1 1 d .
C1 C 0.3522(5) 0.7176(3) 0.2143(7) 0.0193(14) Uani 1 1 d .
H1 H 0.3098 0.6951 0.2747 0.023 Uiso 1 1 calc R
C2 C 0.3953(5) 0.6236(3) 0.0933(7) 0.0193(14) Uani 1 1 d .
C3 C 0.3433(6) 0.6097(3) -0.0237(7) 0.0249(15) Uani 1 1 d .
C4 C 0.3248(6) 0.5472(4) -0.0530(8) 0.0289(17) Uani 1 1 d .
H4 H 0.2919 0.5365 -0.1331 0.035 Uiso 1 1 calc R
C5 C 0.3538(6) 0.5007(3) 0.0334(8) 0.0308(17) Uani 1 1 d .
H5 H 0.3392 0.4587 0.0134 0.037 Uiso 1 1 calc R
C6 C 0.4039(6) 0.5161(4) 0.1480(8) 0.0272(16) Uani 1 1 d .
H6 H 0.4241 0.4841 0.2063 0.033 Uiso 1 1 calc R
C7 C 0.4258(6) 0.5772(3) 0.1812(7) 0.0218(14) Uani 1 1 d .
C8 C 0.3111(8) 0.6588(4) -0.1192(8) 0.0335(19) Uani 1 1 d .
H8 H 0.3231 0.7000 -0.0774 0.040 Uiso 1 1 calc R
C9 C 0.3810(11) 0.6556(8) -0.2406(14) 0.095(6) Uani 1 1 d .
H9A H 0.3719 0.6153 -0.2823 0.114 Uiso 1 1 calc R
H9B H 0.4566 0.6613 -0.2165 0.114 Uiso 1 1 calc R
H9C H 0.3595 0.6883 -0.3012 0.114 Uiso 1 1 calc R
C10 C 0.1933(8) 0.6546(6) -0.1573(10) 0.052(3) Uani 1 1 d .
H10A H 0.1484 0.6591 -0.0797 0.062 Uiso 1 1 calc R
H10B H 0.1793 0.6144 -0.1977 0.062 Uiso 1 1 calc R
H10C H 0.1761 0.6876 -0.2190 0.062 Uiso 1 1 calc R
C11 C 0.4824(6) 0.5907(3) 0.3100(8) 0.0249(15) Uani 1 1 d .
H11 H 0.4919 0.6365 0.3169 0.030 Uiso 1 1 calc R
C12 C 0.5941(6) 0.5610(4) 0.3141(8) 0.0309(17) Uani 1 1 d .
H12A H 0.6379 0.5771 0.2426 0.037 Uiso 1 1 calc R
H12B H 0.5871 0.5161 0.3052 0.037 Uiso 1 1 calc R
H12C H 0.6288 0.5707 0.3970 0.037 Uiso 1 1 calc R
C13 C 0.4137(8) 0.5696(4) 0.4251(9) 0.039(2) Uani 1 1 d .
H13A H 0.4491 0.5814 0.5064 0.047 Uiso 1 1 calc R
H13B H 0.4053 0.5246 0.4221 0.047 Uiso 1 1 calc R
H13C H 0.3429 0.5892 0.4203 0.047 Uiso 1 1 calc R

loop_
_atom_site_aniso_label
_atom_site_aniso_U_11
_atom_site_aniso_U_22
_atom_site_aniso_U_33
_atom_site_aniso_U_23
_atom_site_aniso_U_13
_atom_site_aniso_U_12
Ta1 0.0175(2) 0.0170(2) 0.0185(2) 0.000 -0.00074(15) 0.000
Cl1 0.0311(10) 0.0246(9) 0.0397(11) -0.0080(8) 0.0119(8) -0.0002(7)
Cl2 0.0273(13) 0.0320(13) 0.0240(13) 0.000 -0.0034(10) 0.000
N1 0.020(3) 0.018(3) 0.021(3) -0.002(2) 0.004(2) 0.001(2)
C1 0.017(3) 0.018(3) 0.023(4) 0.000(3) 0.002(3) 0.001(2)
C2 0.020(3) 0.016(3) 0.022(3) -0.002(3) 0.004(3) 0.000(3)
C3 0.026(4) 0.024(3) 0.025(4) 0.003(3) -0.002(3) -0.001(3)
C4 0.029(4) 0.029(4) 0.029(4) -0.009(3) -0.002(3) -0.005(3)
C5 0.029(4) 0.020(3) 0.043(5) -0.004(3) 0.004(4) -0.004(3)
C6 0.025(4) 0.021(3) 0.036(4) 0.004(3) 0.001(3) -0.001(3)
C7 0.022(3) 0.019(3) 0.025(4) 0.001(3) -0.001(3) -0.004(3)
C8 0.048(5) 0.026(4) 0.027(4) 0.001(3) -0.009(4) -0.006(4)
C9 0.069(8) 0.136(14) 0.080(10) 0.072(10) 0.026(8) 0.016(9)
C10 0.046(6) 0.057(7) 0.053(7) 0.009(5) -0.013(5) 0.009(5)
C11 0.034(4) 0.019(3) 0.022(4) 0.004(3) -0.002(3) 0.002(3)
C12 0.029(4) 0.034(4) 0.030(4) 0.005(3) -0.004(4) 0.000(3)
C13 0.041(5) 0.046(5) 0.029(4) 0.006(4) 0.008(4) 0.002(4)

loop_
_atom_type_symbol
_atom_type_description
_atom_type_scat_dispersion_real
_atom_type_scat_dispersion_imag
_atom_type_scat_source
C C 0.0033 0.0016 'International Tables Vol C Tables 4.2.6.8 and 6.1.1.4'
H H 0.0000 0.0000 'International Tables Vol C Tables 4.2.6.8 and 6.1.1.4'
Cl Cl 0.1484 0.1585 'International Tables Vol C Tables 4.2.6.8 and 6.1.1.4'
N N 0.0061 0.0033 'International Tables Vol C Tables 4.2.6.8 and 6.1.1.4'
Ta Ta -0.7052 6.5227 'International Tables Vol C Tables 4.2.6.8 and 6.1.1.4'

loop_
_geom_angle_atom_site_label_1
_geom_angle_atom_site_label_2
_geom_angle_atom_site_label_3
_geom_angle
_geom_angle_site_symmetry_1
_geom_angle_site_symmetry_3
N1 Ta1 N1 86.9(4) . 3_565
N1 Ta1 Cl2 109.55(18) . .
N1 Ta1 Cl2 109.55(18) 3_565 .
N1 Ta1 Cl1 145.81(17) . 3_565
N1 Ta1 Cl1 85.20(18) 3_565 3_565
Cl2 Ta1 Cl1 104.43(8) . 3_565
N1 Ta1 Cl1 85.20(18) . .
N1 Ta1 Cl1 145.82(17) 3_565 .
Cl2 Ta1 Cl1 104.43(8) . .
Cl1 Ta1 Cl1 82.93(9) 3_565 .
N1 Ta1 C1 34.5(2) . .
N1 Ta1 C1 64.9(2) 3_565 .
Cl2 Ta1 C1 91.41(18) . .
Cl1 Ta1 C1 149.54(16) 3_565 .
Cl1 Ta1 C1 118.55(16) . .
N1 Ta1 C1 64.9(2) . 3_565
N1 Ta1 C1 34.5(2) 3_565 3_565
Cl2 Ta1 C1 91.41(18) . 3_565
Cl1 Ta1 C1 118.55(16) 3_565 3_565
Cl1 Ta1 C1 149.54(16) . 3_565
C1 Ta1 C1 33.7(3) . 3_565
C1 N1 C2 120.7(6) . .
C1 N1 Ta1 91.1(4) . .
C2 N1 Ta1 143.5(5) . .
N1 C1 C1 118.4(4) . 3_565
N1 C1 Ta1 54.4(3) . .
C1 C1 Ta1 73.14(15) 3_565 .
N1 C1 H1 120.8 . .
C1 C1 H1 120.8 3_565 .
Ta1 C1 H1 148.4 . .
C3 C2 C7 121.6(6) . .
C3 C2 N1 118.7(6) . .
C7 C2 N1 119.6(6) . .
C2 C3 C4 117.9(7) . .
C2 C3 C8 122.2(7) . .
C4 C3 C8 119.8(7) . .
C5 C4 C3 121.1(7) . .
C5 C4 H4 119.4 . .
C3 C4 H4 119.4 . .
C6 C5 C4 119.4(7) . .
C6 C5 H5 120.3 . .
C4 C5 H5 120.3 . .
C5 C6 C7 122.0(7) . .
C5 C6 H6 119.0 . .
C7 C6 H6 119.0 . .
C6 C7 C2 117.9(7) . .
C6 C7 C11 119.0(6) . .
C2 C7 C11 123.0(6) . .
C3 C8 C10 112.6(8) . .
C3 C8 C9 110.6(8) . .
C10 C8 C9 109.6(9) . .
C3 C8 H8 108.0 . .
C10 C8 H8 108.0 . .
C9 C8 H8 108.0 . .
C8 C9 H9A 109.5 . .
C8 C9 H9B 109.5 . .
H9A C9 H9B 109.5 . .
C8 C9 H9C 109.5 . .
H9A C9 H9C 109.5 . .
H9B C9 H9C 109.5 . .
C8 C10 H10A 109.5 . .
C8 C10 H10B 109.5 . .
H10A C10 H10B 109.5 . .
C8 C10 H10C 109.5 . .
H10A C10 H10C 109.5 . .
H10B C10 H10C 109.5 . .
C7 C11 C13 110.9(7) . .
C7 C11 C12 111.1(6) . .
C13 C11 C12 111.0(6) . .
C7 C11 H11 107.9 . .
C13 C11 H11 107.9 . .
C12 C11 H11 107.9 . .
C11 C12 H12A 109.5 . .
C11 C12 H12B 109.5 . .
H12A C12 H12B 109.5 . .
C11 C12 H12C 109.5 . .
H12A C12 H12C 109.5 . .
H12B C12 H12C 109.5 . .
C11 C13 H13A 109.5 . .
C11 C13 H13B 109.5 . .
H13A C13 H13B 109.5 . .
C11 C13 H13C 109.5 . .
H13A C13 H13C 109.5 . .
H13B C13 H13C 109.5 . .

loop_
_geom_bond_atom_site_label_1
_geom_bond_atom_site_label_2
_geom_bond_distance
_geom_bond_site_symmetry_2
Ta1 N1 1.969(6) .
Ta1 N1 1.969(6) 3_565
Ta1 Cl2 2.281(3) .
Ta1 Cl1 2.3775(18) 3_565
Ta1 Cl1 2.3776(18) .
Ta1 C1 2.421(7) .
Ta1 C1 2.421(7) 3_565
N1 C1 1.372(9) .
N1 C2 1.440(8) .
C1 C1 1.404(13) 3_565
C1 H1 0.9500 .
C2 C3 1.401(10) .
C2 C7 1.405(10) .
C3 C4 1.405(10) .
C3 C8 1.504(11) .
C4 C5 1.390(12) .
C4 H4 0.9500 .
C5 C6 1.376(11) .
C5 H5 0.9500 .
C6 C7 1.392(10) .
C6 H6 0.9500 .
C7 C11 1.530(11) .
C8 C10 1.520(13) .
C8 C9 1.525(16) .
C8 H8 1.0000 .
C9 H9A 0.9800 .
C9 H9B 0.9800 .
C9 H9C 0.9800 .
C10 H10A 0.9800 .
C10 H10B 0.9800 .
C10 H10C 0.9800 .
C11 C13 1.532(11) .
C11 C12 1.533(11) .
C11 H11 1.0000 .
C12 H12A 0.9800 .
C12 H12B 0.9800 .
C12 H12C 0.9800 .
C13 H13A 0.9800 .
C13 H13B 0.9800 .
C13 H13C 0.9800 .

loop_
_geom_torsion_atom_site_label_1
_geom_torsion_atom_site_label_2
_geom_torsion_atom_site_label_3
_geom_torsion_atom_site_label_4
_geom_torsion
_geom_torsion_site_symmetry_1
_geom_torsion_site_symmetry_4
N1 Ta1 N1 C1 -47.7(5) 3_565 .
Cl2 Ta1 N1 C1 61.9(4) . .
Cl1 Ta1 N1 C1 -124.5(4) 3_565 .
Cl1 Ta1 N1 C1 165.6(4) . .
C1 Ta1 N1 C1 -20.1(3) 3_565 .
N1 Ta1 N1 C2 160.1(7) 3_565 .
Cl2 Ta1 N1 C2 -90.2(8) . .
Cl1 Ta1 N1 C2 83.3(9) 3_565 .
Cl1 Ta1 N1 C2 13.4(8) . .
C1 Ta1 N1 C2 -152.1(10) . .
C1 Ta1 N1 C2 -172.3(9) 3_565 .
C2 N1 C1 C1 -161.2(5) . 3_565
Ta1 N1 C1 C1 37.6(3) . 3_565
C2 N1 C1 Ta1 161.1(7) . .
N1 Ta1 C1 N1 125.3(6) 3_565 .
Cl2 Ta1 C1 N1 -123.7(4) . .
Cl1 Ta1 C1 N1 114.0(4) 3_565 .
Cl1 Ta1 C1 N1 -16.4(4) . .
C1 Ta1 C1 N1 145.9(4) 3_565 .
N1 Ta1 C1 C1 -145.9(4) . 3_565
N1 Ta1 C1 C1 -20.6(2) 3_565 3_565
Cl2 Ta1 C1 C1 90.43(6) . 3_565
Cl1 Ta1 C1 C1 -31.8(3) 3_565 3_565
Cl1 Ta1 C1 C1 -162.28(15) . 3_565
C1 N1 C2 C3 103.1(8) . .
Ta1 N1 C2 C3 -109.8(8) . .
C1 N1 C2 C7 -75.3(9) . .
Ta1 N1 C2 C7 71.8(10) . .
C7 C2 C3 C4 -1.7(11) . .
N1 C2 C3 C4 180.0(7) . .
C7 C2 C3 C8 -179.4(7) . .
N1 C2 C3 C8 2.2(11) . .
C2 C3 C4 C5 2.1(12) . .
C8 C3 C4 C5 180.0(8) . .
C3 C4 C5 C6 -1.6(12) . .
C4 C5 C6 C7 0.6(12) . .
C5 C6 C7 C2 -0.1(12) . .
C5 C6 C7 C11 -179.6(7) . .
C3 C2 C7 C6 0.7(11) . .
N1 C2 C7 C6 179.0(7) . .
C3 C2 C7 C11 -179.8(7) . .
N1 C2 C7 C11 -1.5(11) . .
C2 C3 C8 C10 -127.5(9) . .
C4 C3 C8 C10 54.8(11) . .
C2 C3 C8 C9 109.5(11) . .
C4 C3 C8 C9 -68.2(12) . .
C6 C7 C11 C13 -62.5(9) . .
C2 C7 C11 C13 118.0(8) . .
C6 C7 C11 C12 61.5(9) . .
C2 C7 C11 C12 -118.0(8) . .
